data_2202214
loop_
_publ_author_name
'Dai-Xi Li'
'Duan-Jun Xu'
'Yuan-Zhi Xu'

_publ_section_title
;
 Tris(8-quinolinolato-\k^2^<i>N,O</i>)chromium(III) ethanol solvate
;
_journal_issue 5
_journal_name_full 'Acta Crystallographica Section E'
_journal_page_first m271
_journal_page_last m272
_journal_paper_doi 10.1107/S1600536803008742
_journal_volume 59
_journal_year 2003
_chemical_formula_iupac '[Cr (C9 H6 N1 O1)3], C2 H6 O'
_chemical_formula_moiety 'C27 H18 Cr1 N3 O3, C2 H6 O'
_chemical_formula_sum 'C29 H24 Cr N3 O4'
_chemical_formula_weight 530.51
_chemical_name_systematic ?
_space_group_IT_number 14
_symmetry_cell_setting monoclinic
_symmetry_space_group_name_Hall '-P 2yn'
_symmetry_space_group_name_H-M 'P 1 21/n 1'
_atom_sites_solution_hydrogens geom
_atom_sites_solution_primary direct
_atom_sites_solution_secondary difmap
_audit_creation_method SHELXL-97
_cell_angle_alpha 90.00
_cell_angle_beta 94.783(6)
_cell_angle_gamma 90.00
_cell_formula_units_Z 4
_cell_length_a 11.2683(11)
_cell_length_b 13.2572(11)
_cell_length_c 16.8041(18)
_cell_measurement_reflns_used 8818
_cell_measurement_temperature 298(2)
_cell_measurement_theta_max 24.5
_cell_measurement_theta_min 2.5
_cell_volume 2501.6(4)
_computing_cell_refinement 'SAINT (Bruker, 1999)'
_computing_data_collection 'SMART (Bruker, 1999)'
_computing_data_reduction SAINT
_computing_molecular_graphics
;
ORTEP-3 for Windows (Farrugia, 1997)
;
_computing_publication_material 'WinGX (Farrugia, 1999)'
_computing_structure_refinement 'SHELXL97 (Sheldrick, 1997)'
_computing_structure_solution 'SIR92 (Altomare et al., 1993)'
_diffrn_ambient_temperature 298(2)
_diffrn_measured_fraction_theta_full 0.99
_diffrn_measured_fraction_theta_max 0.99
_diffrn_measurement_device_type 'Bruker SMART CCD'
_diffrn_measurement_method '\w and \f'
_diffrn_radiation_monochromator graphite
_diffrn_radiation_source 'fine-focus sealed tube'
_diffrn_radiation_type MoK\a
_diffrn_radiation_wavelength 0.71073
_diffrn_reflns_av_R_equivalents 0.0389
_diffrn_reflns_av_sigmaI/netI 0.0450
_diffrn_reflns_limit_h_max 8
_diffrn_reflns_limit_h_min -13
_diffrn_reflns_limit_k_max 15
_diffrn_reflns_limit_k_min -13
_diffrn_reflns_limit_l_max 19
_diffrn_reflns_limit_l_min -19
_diffrn_reflns_number 8913
_diffrn_reflns_theta_full 25.0
_diffrn_reflns_theta_max 25.0
_diffrn_reflns_theta_min 1.96
_exptl_absorpt_coefficient_mu 0.498
_exptl_absorpt_correction_T_max 0.91
_exptl_absorpt_correction_T_min 0.84
_exptl_absorpt_correction_type multi-scan
_exptl_absorpt_process_details '(SADABS; Bruker, 1999)'
_exptl_crystal_colour green
_exptl_crystal_density_diffrn 1.409
_exptl_crystal_density_method 'not measured'
_exptl_crystal_description prism
_exptl_crystal_F_000 1100
_exptl_crystal_size_max 0.36
_exptl_crystal_size_mid 0.32
_exptl_crystal_size_min 0.20
_refine_diff_density_max 0.47
_refine_diff_density_min -0.44
_refine_ls_extinction_method none
_refine_ls_goodness_of_fit_ref 1.096
_refine_ls_hydrogen_treatment constr
_refine_ls_matrix_type full
_refine_ls_number_parameters 334
_refine_ls_number_reflns 4362
_refine_ls_number_restraints 0
_refine_ls_restrained_S_all 1.096
_refine_ls_R_factor_all 0.081
_refine_ls_R_factor_gt 0.058
_refine_ls_shift/su_max <0.001
_refine_ls_shift/su_mean 0.000
_refine_ls_structure_factor_coef Fsqd
_refine_ls_weighting_details 'calc w = 1/[\s^2^(Fo^2^)+(0.0725P)^2^+2.5324P] where P = (Fo^2^+2Fc^2^)/3'
_refine_ls_weighting_scheme calc
_refine_ls_wR_factor_gt 0.144
_refine_ls_wR_factor_ref 0.162
_reflns_number_gt 3346
_reflns_number_total 4362
_reflns_threshold_expression I>2\s(I)
_cod_data_source_file wn6150.cif
_cod_data_source_block I
_cod_depositor_comments
;
The following automatic conversions were performed:
'_symmetry_cell_setting' value 'Monoclinic' changed to 'monoclinic'
according to '/home/saulius/struct/CIF-dictionaries/cif_core.dic'
dictionary named 'cif_core.dic' version 2.4.1 from 2010-06-29.

Automatic conversion script
Id: cif_fix_enum 1527 2010-12-29 10:47:43Z saulius 

The following automatic conversions were performed:

'_symmetry_cell_setting' value 'Monoclinic' changed to 'monoclinic'
according to /home/saulius/struct/CIF-dictionaries/cif_core.dic
dictionary named 'cif_core.dic' version 2.4.1 from 2010-06-29.

Automatic conversion script
Id: cif_fix_values 1715 2011-07-08 13:25:40Z adriana 
;
_cod_original_sg_symbol_H-M 'P 21/n'
_cod_original_formula_sum 'C29 H24 Cr1 N3 O4'
_cod_database_code 2202214
_cod_database_fobs_code 2202214

loop_
_symmetry_equiv_pos_as_xyz
'x, y, z'
'-x+1/2, y+1/2, -z+1/2'
'-x, -y, -z'
'x-1/2, -y-1/2, z-1/2'

loop_
_atom_site_label
_atom_site_fract_x
_atom_site_fract_y
_atom_site_fract_z
_atom_site_U_iso_or_equiv
_atom_site_adp_type
_atom_site_calc_flag
_atom_site_refinement_flags
_atom_site_occupancy
_atom_site_disorder_assembly
_atom_site_disorder_group
_atom_site_type_symbol
Cr 0.06841(5) -0.01785(4) 0.25614(3) 0.0387(2) Uani d . 1 . . Cr
O11 -0.1047(2) -0.00813(19) 0.26518(15) 0.0460(6) Uani d . 1 . . O
O21 0.0771(2) -0.15728(19) 0.29316(15) 0.0496(6) Uani d . 1 . . O
O31 0.2358(2) -0.01254(19) 0.22972(14) 0.0465(6) Uani d . 1 . . O
N11 0.0461(2) 0.1328(2) 0.22680(17) 0.0412(7) Uani d . 1 . . N
N21 0.1125(3) 0.0116(2) 0.37607(17) 0.0413(7) Uani d . 1 . . N
N31 0.0427(3) -0.0669(2) 0.14009(17) 0.0438(7) Uani d . 1 . . N
C10 -0.1127(4) 0.2590(3) 0.2115(2) 0.0511(10) Uani d . 1 . . C
C12 0.1243(3) 0.2019(3) 0.2089(2) 0.0531(10) Uani d . 1 . . C
H12 0.2038 0.1837 0.2076 0.064 Uiso calc R 1 . . H
C13 0.0902(4) 0.3019(3) 0.1918(3) 0.0635(12) Uani d . 1 . . C
H13 0.1468 0.3491 0.1793 0.076 Uiso calc R 1 . . H
C14 -0.0255(4) 0.3296(3) 0.1935(3) 0.0625(11) Uani d . 1 . . C
H14 -0.0476 0.3962 0.1827 0.075 Uiso calc R 1 . . H
C15 -0.2363(4) 0.2789(3) 0.2140(3) 0.0614(11) Uani d . 1 . . C
H15 -0.2654 0.3440 0.2053 0.074 Uiso calc R 1 . . H
C16 -0.3117(4) 0.2026(4) 0.2292(3) 0.0632(12) Uani d . 1 . . C
H16 -0.3928 0.2160 0.2283 0.076 Uiso calc R 1 . . H
C17 -0.2710(3) 0.1040(3) 0.2463(2) 0.0559(10) Uani d . 1 . . C
H17 -0.3256 0.0541 0.2569 0.067 Uiso calc R 1 . . H
C18 -0.1497(3) 0.0795(3) 0.2476(2) 0.0443(9) Uani d . 1 . . C
C19 -0.0724(3) 0.1603(3) 0.2284(2) 0.0407(8) Uani d . 1 . . C
C20 0.1518(3) -0.0819(3) 0.5007(2) 0.0512(10) Uani d . 1 . . C
C22 0.1283(3) 0.0965(3) 0.4162(2) 0.0499(9) Uani d . 1 . . C
H22 0.1209 0.1572 0.3885 0.060 Uiso calc R 1 . . H
C23 0.1558(4) 0.0993(3) 0.4989(2) 0.0571(11) Uani d . 1 . . C
H23 0.1658 0.1608 0.5252 0.069 Uiso calc R 1 . . H
C24 0.1677(4) 0.0116(3) 0.5404(2) 0.0576(11) Uani d . 1 . . C
H24 0.1865 0.0131 0.5954 0.069 Uiso calc R 1 . . H
C25 0.1595(4) -0.1789(4) 0.5374(3) 0.0620(11) Uani d . 1 . . C
H25 0.1787 -0.1845 0.5921 0.074 Uiso calc R 1 . . H
C26 0.1388(4) -0.2627(4) 0.4927(3) 0.0630(12) Uani d . 1 . . C
H26 0.1439 -0.3252 0.5178 0.076 Uiso calc R 1 . . H
C27 0.1098(3) -0.2593(3) 0.4094(3) 0.0542(10) Uani d . 1 . . C
H27 0.0957 -0.3188 0.3808 0.065 Uiso calc R 1 . . H
C28 0.1022(3) -0.1674(3) 0.3702(2) 0.0442(9) Uani d . 1 . . C
C29 0.1237(3) -0.0785(3) 0.4173(2) 0.0407(8) Uani d . 1 . . C
C30 0.1548(4) -0.1113(3) 0.0270(2) 0.0598(11) Uani d . 1 . . C
C32 -0.0564(4) -0.0946(3) 0.0987(2) 0.0580(11) Uani d . 1 . . C
H32 -0.1283 -0.0883 0.1217 0.070 Uiso calc R 1 . . H
C33 -0.0565(5) -0.1331(4) 0.0210(3) 0.0720(13) Uani d . 1 . . C
H33 -0.1274 -0.1542 -0.0062 0.086 Uiso calc R 1 . . H
C34 0.0462(5) -0.1396(4) -0.0139(3) 0.0705(13) Uani d . 1 . . C
H34 0.0453 -0.1632 -0.0661 0.085 Uiso calc R 1 . . H
C35 0.2678(5) -0.1146(4) -0.0028(3) 0.0722(13) Uani d . 1 . . C
H35 0.2755 -0.1377 -0.0543 0.087 Uiso calc R 1 . . H
C36 0.3654(5) -0.0839(4) 0.0436(3) 0.0759(15) Uani d . 1 . . C
H36 0.4390 -0.0855 0.0224 0.091 Uiso calc R 1 . . H
C37 0.3600(4) -0.0495(3) 0.1230(3) 0.0628(12) Uani d . 1 . . C
H37 0.4294 -0.0305 0.1531 0.075 Uiso calc R 1 . . H
C38 0.2516(3) -0.0442(3) 0.1559(2) 0.0479(9) Uani d . 1 . . C
C39 0.1486(3) -0.0749(3) 0.1065(2) 0.0447(9) Uani d . 1 . . C
O1 0.4443(4) 0.0801(4) 0.2883(3) 0.1187(16) Uani d . 1 . . O
C1 0.4784(10) 0.0899(8) 0.4279(6) 0.190(5) Uani d . 1 . . C
H1A 0.4724 0.1335 0.4730 0.284 Uiso calc R 1 . . H
H1B 0.5602 0.0711 0.4246 0.284 Uiso calc R 1 . . H
H1C 0.4315 0.0304 0.4341 0.284 Uiso calc R 1 . . H
C2 0.4346(7) 0.1426(6) 0.3549(5) 0.128(3) Uani d . 1 . . C
H2A 0.3520 0.1616 0.3581 0.153 Uiso calc R 1 . . H
H2B 0.4806 0.2037 0.3492 0.153 Uiso calc R 1 . . H
H1 0.3769 0.0487 0.2777 0.080 Uiso d . 1 . . H

loop_
_atom_site_aniso_label
_atom_site_aniso_U_11
_atom_site_aniso_U_22
_atom_site_aniso_U_33
_atom_site_aniso_U_12
_atom_site_aniso_U_13
_atom_site_aniso_U_23
Cr 0.0394(3) 0.0414(4) 0.0352(3) 0.0015(2) 0.0024(2) -0.0009(2)
O11 0.0432(13) 0.0444(15) 0.0514(15) -0.0050(11) 0.0093(11) 0.0043(12)
O21 0.0604(16) 0.0438(15) 0.0439(15) -0.0010(12) 0.0011(12) -0.0030(12)
O31 0.0403(13) 0.0575(16) 0.0417(15) 0.0053(11) 0.0023(11) -0.0064(12)
N11 0.0432(16) 0.0458(18) 0.0343(15) -0.0015(14) 0.0023(12) 0.0005(13)
N21 0.0401(16) 0.0473(18) 0.0367(16) 0.0002(13) 0.0050(12) -0.0017(13)
N31 0.0489(18) 0.0455(18) 0.0366(16) 0.0004(14) 0.0007(14) 0.0001(13)
C10 0.060(2) 0.048(2) 0.045(2) 0.0069(19) 0.0015(18) -0.0009(18)
C12 0.046(2) 0.061(3) 0.052(2) -0.0109(19) 0.0050(17) -0.003(2)
C13 0.074(3) 0.046(3) 0.071(3) -0.014(2) 0.009(2) 0.002(2)
C14 0.081(3) 0.041(2) 0.065(3) 0.004(2) 0.006(2) -0.001(2)
C15 0.069(3) 0.056(3) 0.059(3) 0.023(2) 0.006(2) 0.001(2)
C16 0.045(2) 0.081(3) 0.063(3) 0.021(2) 0.0012(19) 0.001(2)
C17 0.042(2) 0.076(3) 0.050(2) -0.001(2) 0.0078(17) 0.003(2)
C18 0.0406(19) 0.057(3) 0.0359(19) -0.0038(17) 0.0075(15) -0.0014(17)
C19 0.0433(19) 0.046(2) 0.0328(18) 0.0040(16) 0.0029(15) -0.0022(15)
C20 0.041(2) 0.069(3) 0.044(2) 0.0023(18) 0.0053(16) 0.0053(19)
C22 0.052(2) 0.048(2) 0.050(2) -0.0017(18) 0.0098(18) -0.0066(18)
C23 0.061(3) 0.067(3) 0.045(2) -0.007(2) 0.0088(19) -0.017(2)
C24 0.058(2) 0.078(3) 0.038(2) -0.005(2) 0.0057(18) -0.006(2)
C25 0.059(3) 0.078(3) 0.048(2) -0.001(2) 0.0006(19) 0.015(2)
C26 0.058(2) 0.061(3) 0.070(3) 0.001(2) 0.007(2) 0.025(2)
C27 0.052(2) 0.046(2) 0.066(3) 0.0005(18) 0.0067(19) 0.0065(19)
C28 0.0362(18) 0.047(2) 0.049(2) -0.0004(16) 0.0035(16) 0.0013(17)
C29 0.0329(17) 0.051(2) 0.0391(19) 0.0006(15) 0.0060(14) 0.0036(16)
C30 0.090(3) 0.049(2) 0.042(2) 0.011(2) 0.018(2) 0.0030(18)
C32 0.058(2) 0.063(3) 0.051(2) -0.007(2) -0.0047(19) -0.003(2)
C33 0.078(3) 0.078(3) 0.056(3) -0.018(3) -0.011(2) -0.006(2)
C34 0.100(4) 0.072(3) 0.037(2) -0.007(3) -0.007(2) -0.011(2)
C35 0.094(4) 0.075(3) 0.051(3) 0.014(3) 0.025(3) -0.002(2)
C36 0.075(3) 0.082(4) 0.077(3) 0.021(3) 0.044(3) 0.010(3)
C37 0.052(2) 0.068(3) 0.070(3) 0.013(2) 0.016(2) 0.000(2)
C38 0.050(2) 0.043(2) 0.052(2) 0.0094(17) 0.0120(18) 0.0046(17)
C39 0.058(2) 0.037(2) 0.039(2) 0.0061(17) 0.0057(17) 0.0024(15)
O1 0.079(3) 0.131(4) 0.147(4) -0.028(2) 0.013(2) -0.054(3)
C1 0.281(14) 0.162(9) 0.124(8) 0.051(8) 0.005(8) 0.022(7)
C2 0.125(6) 0.109(6) 0.153(7) -0.021(4) 0.038(5) -0.060(5)

loop_
_atom_type_symbol
_atom_type_description
_atom_type_scat_dispersion_real
_atom_type_scat_dispersion_imag
_atom_type_scat_source
C C 0.0033 0.0016 'International Tables Vol C Tables 4.2.6.8 and 6.1.1.4'
H H 0.0000 0.0000 'International Tables Vol C Tables 4.2.6.8 and 6.1.1.4'
N N 0.0061 0.0033 'International Tables Vol C Tables 4.2.6.8 and 6.1.1.4'
O O 0.0106 0.0060 'International Tables Vol C Tables 4.2.6.8 and 6.1.1.4'
Cr Cr 0.3209 0.6236 'International Tables Vol C Tables 4.2.6.8 and 6.1.1.4'

loop_
_geom_angle_atom_site_label_1
_geom_angle_atom_site_label_2
_geom_angle_atom_site_label_3
_geom_angle
O21 Cr O11 93.51(11)
O21 Cr O31 94.69(11)
O11 Cr O31 169.68(10)
O21 Cr N31 90.13(11)
O11 Cr N31 91.83(11)
O31 Cr N31 81.91(11)
O21 Cr N11 173.52(11)
O11 Cr N11 81.62(11)
O31 Cr N11 90.64(11)
N31 Cr N11 94.28(12)
O21 Cr N21 82.35(11)
O11 Cr N21 94.09(11)
O31 Cr N21 93.20(10)
N31 Cr N21 170.69(12)
N11 Cr N21 93.69(12)
C18 O11 Cr 114.4(2)
C28 O21 Cr 114.4(2)
C38 O31 Cr 113.7(2)
C12 N11 C19 118.9(3)
C12 N11 Cr 130.8(3)
C19 N11 Cr 110.3(2)
C22 N21 C29 118.6(3)
C22 N21 Cr 132.1(3)
C29 N21 Cr 109.2(2)
C32 N31 C39 119.5(3)
C32 N31 Cr 129.4(3)
C39 N31 Cr 111.0(2)
C19 C10 C14 116.3(4)
C19 C10 C15 117.9(4)
C14 C10 C15 125.8(4)
N11 C12 C13 121.6(4)
N11 C12 H12 119.2
C13 C12 H12 119.2
C14 C13 C12 119.9(4)
C14 C13 H13 120.1
C12 C13 H13 120.1
C13 C14 C10 120.9(4)
C13 C14 H14 119.6
C10 C14 H14 119.6
C16 C15 C10 119.8(4)
C16 C15 H15 120.1
C10 C15 H15 120.1
C15 C16 C17 122.1(4)
C15 C16 H16 118.9
C17 C16 H16 118.9
C18 C17 C16 121.2(4)
C18 C17 H17 119.4
C16 C17 H17 119.4
O11 C18 C17 125.1(4)
O11 C18 C19 119.3(3)
C17 C18 C19 115.6(4)
N11 C19 C10 122.3(3)
N11 C19 C18 114.4(3)
C10 C19 C18 123.3(3)
C24 C20 C29 116.8(4)
C24 C20 C25 126.0(4)
C29 C20 C25 117.3(4)
N21 C22 C23 122.7(4)
N21 C22 H22 118.6
C23 C22 H22 118.6
C24 C23 C22 119.5(4)
C24 C23 H23 120.2
C22 C23 H23 120.2
C23 C24 C20 120.4(4)
C23 C24 H24 119.8
C20 C24 H24 119.8
C26 C25 C20 120.0(4)
C26 C25 H25 120.0
C20 C25 H25 120.0
C25 C26 C27 122.8(4)
C25 C26 H26 118.6
C27 C26 H26 118.6
C28 C27 C26 120.0(4)
C28 C27 H27 120.0
C26 C27 H27 120.0
O21 C28 C27 124.1(4)
O21 C28 C29 118.4(3)
C27 C28 C29 117.5(3)
N21 C29 C20 121.9(3)
N21 C29 C28 115.5(3)
C20 C29 C28 122.5(3)
C34 C30 C35 126.5(4)
C34 C30 C39 116.1(4)
C35 C30 C39 117.4(4)
N31 C32 C33 121.8(4)
N31 C32 H32 119.1
C33 C32 H32 119.1
C34 C33 C32 119.8(4)
C34 C33 H33 120.1
C32 C33 H33 120.1
C33 C34 C30 121.1(4)
C33 C34 H34 119.5
C30 C34 H34 119.5
C36 C35 C30 120.1(4)
C36 C35 H35 120.0
C30 C35 H35 120.0
C35 C36 C37 122.8(4)
C35 C36 H36 118.6
C37 C36 H36 118.6
C38 C37 C36 120.0(4)
C38 C37 H37 120.0
C36 C37 H37 120.0
O31 C38 C37 125.2(4)
O31 C38 C39 117.6(3)
C37 C38 C39 117.1(4)
N31 C39 C30 121.7(4)
N31 C39 C38 115.7(3)
C30 C39 C38 122.6(4)
C2 O1 H1 108.7
C2 C1 H1A 109.5
C2 C1 H1B 109.5
H1A C1 H1B 109.5
C2 C1 H1C 109.5
H1A C1 H1C 109.5
H1B C1 H1C 109.5
O1 C2 C1 110.1(7)
O1 C2 H2A 109.6
C1 C2 H2A 109.6
O1 C2 H2B 109.6
C1 C2 H2B 109.6
H2A C2 H2B 108.2

loop_
_geom_bond_atom_site_label_1
_geom_bond_atom_site_label_2
_geom_bond_site_symmetry_2
_geom_bond_distance
_geom_bond_publ_flag
Cr O21 . 1.950(3) y
Cr O11 . 1.974(3) y
Cr O31 . 1.975(2) y
Cr N31 . 2.053(3) y
Cr N11 . 2.068(3) y
Cr N21 . 2.072(3) y
O11 C18 . 1.292(5) ?
O21 C28 . 1.308(4) ?
O31 C38 . 1.336(4) ?
N11 C12 . 1.322(5) ?
N11 C19 . 1.387(4) ?
N21 C22 . 1.317(5) ?
N21 C29 . 1.381(5) ?
N31 C32 . 1.318(5) ?
N31 C39 . 1.365(5) ?
C10 C19 . 1.407(5) ?
C10 C14 . 1.408(6) ?
C10 C15 . 1.421(6) ?
C12 C13 . 1.404(6) ?
C12 H12 . 0.9300 ?
C13 C14 . 1.358(6) ?
C13 H13 . 0.930 ?
C14 H14 . 0.930 ?
C15 C16 . 1.360(6) ?
C15 H15 . 0.930 ?
C16 C17 . 1.407(6) ?
C16 H16 . 0.930 ?
C17 C18 . 1.403(5) ?
C17 H17 . 0.930 ?
C18 C19 . 1.434(5) ?
C20 C24 . 1.411(6) ?
C20 C29 . 1.412(5) ?
C20 C25 . 1.426(6) ?
C22 C23 . 1.398(5) ?
C22 H22 . 0.930 ?
C23 C24 . 1.357(6) ?
C23 H23 . 0.930 ?
C24 H24 . 0.930 ?
C25 C26 . 1.350(6) ?
C25 H25 . 0.930 ?
C26 C27 . 1.411(6) ?
C26 H26 . 0.930 ?
C27 C28 . 1.385(5) ?
C27 H27 . 0.930 ?
C28 C29 . 1.430(5) ?
C30 C34 . 1.404(7) ?
C30 C35 . 1.407(6) ?
C30 C39 . 1.428(5) ?
C32 C33 . 1.402(6) ?
C32 H32 . 0.930 ?
C33 C34 . 1.343(7) ?
C33 H33 . 0.930 ?
C34 H34 . 0.930 ?
C35 C36 . 1.356(7) ?
C35 H35 . 0.930 ?
C36 C37 . 1.417(7) ?
C36 H36 . 0.930 ?
C37 C38 . 1.383(5) ?
C37 H37 . 0.930 ?
C38 C39 . 1.428(5) ?
O1 C2 . 1.404(7) ?
O1 H1 . 0.871 ?
C1 C2 . 1.462(11) ?
C1 H1A . 0.960 ?
C1 H1B . 0.960 ?
C1 H1C . 0.960 ?
C2 H2A . 0.970 ?
C2 H2B . 0.970 ?

loop_
_geom_hbond_atom_site_label_D
_geom_hbond_atom_site_label_H
_geom_hbond_atom_site_label_A
_geom_hbond_site_symmetry_A
_geom_hbond_distance_DH
_geom_hbond_distance_HA
_geom_hbond_distance_DA
_geom_hbond_angle_DHA
_geom_hbond_publ_flag
O1 H1 O31 . 0.87 1.90 2.758(5) 167 yes
C15 H15 O11 2_455 0.93 2.52 3.377(5) 153 yes
C24 H24 O11 3_556 0.93 2.59 3.401(4) 146 yes
